data_1534016
loop_
_publ_author_name
'Kozlov, A.Yu.'
'Davydov, V.M.'
'Pavlyuk, V.V.'

_publ_section_title
;
 The crystal structure of the new ternary compounds RE5 Sb2 X2 (RE - Y,
 Tb, Dy, Ho, Er, Tm; X - Si or Ge)
;
_journal_name_full Intermetallics
_journal_page_first 151
_journal_page_last 155
_journal_volume 12
_journal_year 2004
_chemical_formula_sum 'Sb2 Si2 Tm5'
_chemical_name_systematic 'Tm5 Sb2 Si2'
_space_group_IT_number 64
_symmetry_space_group_name_Hall '-C 2ac 2'
_symmetry_space_group_name_H-M 'C m c a'
_cell_angle_alpha 90
_cell_angle_beta 90
_cell_angle_gamma 90
_cell_formula_units_Z 4
_cell_length_a 14.768
_cell_length_b 7.723
_cell_length_c 7.741
_cell_volume 882.886
_citation_journal_id_ASTM IERME5
_cod_data_source_file Kozlov_IERME5_2004_1260.cif
_cod_data_source_block Sb2Si2Tm5
_cod_original_cell_volume 882.8863
_cod_database_code 1534016

loop_
_symmetry_equiv_pos_as_xyz
x,y,z
-x+1/2,-y,z+1/2
x,-y,-z
-x+1/2,y,-z+1/2
-x,-y,-z
x-1/2,y,-z-1/2
-x,y,z
x-1/2,-y,z-1/2
x+1/2,y+1/2,z
-x+1,-y+1/2,z+1/2
x+1/2,-y+1/2,-z
-x+1,y+1/2,-z+1/2
-x+1/2,-y+1/2,-z
x,y+1/2,-z-1/2
-x+1/2,y+1/2,z
x,-y+1/2,z-1/2

loop_
_atom_site_label
_atom_site_type_symbol
_atom_site_fract_x
_atom_site_fract_y
_atom_site_fract_z
_atom_site_occupancy
_atom_site_U_iso_or_equiv
Tm2 Tm 0.1291 0.165 0.3355 1 0.0
Tm1 Tm 0 0 0 1 0.0
Sb1 Sb 0.2049 0 0 1 0.0
Si1 Si 0 0.3608 0.138 1 0.0
